data_7135682
loop_
_publ_author_name
'Mondal, Sudeshna'
'Behura, Prabhudatta'
'Baidya, Mahiuddin'

_publ_section_title
;
 Free-amine-directed Ru(II)-catalyzed <i>peri</i>-selective C-H activation
 and annulation <i>via</i> ring-strain release.
;
_journal_issue 36
_journal_name_full 'Chemical communications (Cambridge, England)'
_journal_page_first 9180
_journal_page_last 9183
_journal_paper_doi 10.1039/d6cc01272h
_journal_volume 62
_journal_year 2026
_chemical_formula_sum 'C21 H18 N2 O2'
_chemical_formula_weight 330.37
_space_group_crystal_system monoclinic
_space_group_IT_number 14
_space_group_name_Hall '-P 2yn'
_space_group_name_H-M_alt 'P 1 21/n 1'
_atom_sites_solution_hydrogens mixed
_audit_creation_method SHELXL-2019/3
_audit_update_record
;
2026-01-06 deposited with the CCDC.	2026-03-30 downloaded from the CCDC.
;
_cell_angle_alpha 90
_cell_angle_beta 95.515(4)
_cell_angle_gamma 90
_cell_formula_units_Z 4
_cell_length_a 5.4675(13)
_cell_length_b 13.060(3)
_cell_length_c 23.252(6)
_cell_measurement_reflns_used 2678
_cell_measurement_temperature 296(2)
_cell_measurement_theta_max 20.67
_cell_measurement_theta_min 2.35
_cell_volume 1652.6(7)
_computing_cell_refinement 'APEX2/SAINT (Bruker, 2004)'
_computing_data_collection 'APEX2 (Bruker, 2004)'
_computing_data_reduction 'SAINT/XPREP (Bruker, 2004)'
_computing_structure_refinement 'SHELXL-2019/2 (Sheldrick, 2019)'
_computing_structure_solution 'SHELXS-97 (Sheldrick 2008)'
_diffrn_ambient_temperature 296(2)
_diffrn_measured_fraction_theta_full 0.999
_diffrn_measured_fraction_theta_max 0.999
_diffrn_measurement_device_type 'Bruker APEX-II diffractometer'
_diffrn_measurement_method '\f and \w scans'
_diffrn_radiation_type MoK\a
_diffrn_radiation_wavelength 0.71073
_diffrn_reflns_av_R_equivalents 0.0708
_diffrn_reflns_av_unetI/netI 0.0452
_diffrn_reflns_Laue_measured_fraction_full 0.999
_diffrn_reflns_Laue_measured_fraction_max 0.999
_diffrn_reflns_limit_h_max 6
_diffrn_reflns_limit_h_min -6
_diffrn_reflns_limit_k_max 15
_diffrn_reflns_limit_k_min -15
_diffrn_reflns_limit_l_max 27
_diffrn_reflns_limit_l_min -27
_diffrn_reflns_number 23859
_diffrn_reflns_point_group_measured_fraction_full 0.999
_diffrn_reflns_point_group_measured_fraction_max 0.999
_diffrn_reflns_theta_full 25.242
_diffrn_reflns_theta_max 25.254
_diffrn_reflns_theta_min 2.351
_diffrn_source 'sealed tube'
_exptl_absorpt_coefficient_mu 0.086
_exptl_absorpt_correction_T_max 1.0000
_exptl_absorpt_correction_T_min 0.9108
_exptl_absorpt_correction_type multi-scan
_exptl_absorpt_process_details
;
 SADABS-2012/1 - Bruker AXS area detector 
 scaling and absorption correction 
;
_exptl_crystal_colour brown
_exptl_crystal_density_diffrn 1.328
_exptl_crystal_description block
_exptl_crystal_F_000 696
_exptl_crystal_size_max 0.594
_exptl_crystal_size_mid 0.381
_exptl_crystal_size_min 0.265
_refine_diff_density_max 0.282
_refine_diff_density_min -0.244
_refine_diff_density_rms 0.039
_refine_ls_extinction_coef 0.0092(17)
_refine_ls_extinction_expression Fc^*^=kFc[1+0.001xFc^2^\l^3^/sin(2\q)]^-1/4^
_refine_ls_extinction_method 'SHELXL-2019/2 (Sheldrick 2019)'
_refine_ls_goodness_of_fit_ref 1.020
_refine_ls_hydrogen_treatment mixed
_refine_ls_matrix_type full
_refine_ls_number_parameters 222
_refine_ls_number_reflns 2997
_refine_ls_number_restraints 0
_refine_ls_restrained_S_all 1.020
_refine_ls_R_factor_all 0.1033
_refine_ls_R_factor_gt 0.0517
_refine_ls_shift/su_max 0.000
_refine_ls_shift/su_mean 0.000
_refine_ls_structure_factor_coef Fsqd
_refine_ls_weighting_details 'w=1/[\s^2^(Fo^2^)+(0.0625P)^2^+0.5324P] where P=(Fo^2^+2Fc^2^)/3'
_refine_ls_weighting_scheme calc
_refine_ls_wR_factor_gt 0.1246
_refine_ls_wR_factor_ref 0.1515
_reflns_Friedel_coverage 0.000
_reflns_number_gt 1727
_reflns_number_total 2997
_reflns_threshold_expression 'I > 2\s(I)'
_cod_data_source_file d6cc01272h2.cif
_cod_data_source_block shelx
_cod_depositor_comments 'Adding full bibliography for 7135682--7135683.cif.'
_cod_original_cell_volume 1652.7(7)
_cod_original_sg_symbol_H-M 'P 21/n'
_cod_database_code 7135682
_shelx_shelxl_version_number 2019/3
_shelx_space_group_comment
;
The symmetry employed for this shelxl refinement is uniquely defined
by the following loop, which should always be used as a source of
symmetry information in preference to the above space-group names.
They are only intended as comments.
;
_shelx_estimated_absorpt_t_min 0.950
_shelx_estimated_absorpt_t_max 0.977

loop_
_space_group_symop_operation_xyz
'x, y, z'
'-x+1/2, y+1/2, -z+1/2'
'-x, -y, -z'
'x-1/2, -y-1/2, z-1/2'

loop_
_atom_site_label
_atom_site_type_symbol
_atom_site_fract_x
_atom_site_fract_y
_atom_site_fract_z
_atom_site_U_iso_or_equiv
_atom_site_adp_type
_atom_site_occupancy
_atom_site_site_symmetry_order
_atom_site_calc_flag
_atom_site_refinement_flags_posn
_atom_site_refinement_flags_adp
_atom_site_refinement_flags_occupancy
_atom_site_disorder_assembly
_atom_site_disorder_group
C1 C 0.3884(5) 0.89073(19) 0.05792(11) 0.0504(7) Uani 1 1 d . . . . .
C2 C 0.2890(5) 0.80581(19) 0.08942(11) 0.0479(7) Uani 1 1 d . . . . .
C3 C 0.3805(5) 0.76972(19) 0.14060(12) 0.0523(7) Uani 1 1 d . . . . .
H3 H 0.287670 0.716486 0.153781 0.063 Uiso 1 1 calc R U . . .
C4 C 0.5932(5) 0.79500(19) 0.18042(11) 0.0496(7) Uani 1 1 d . . . . .
C5 C 0.6344(6) 0.7290(2) 0.22685(12) 0.0626(8) Uani 1 1 d . . . . .
H5 H 0.526361 0.674721 0.229964 0.075 Uiso 1 1 calc R U . . .
C6 C 0.8298(6) 0.7403(3) 0.26892(13) 0.0734(9) Uani 1 1 d . . . . .
H6 H 0.853275 0.693417 0.299070 0.088 Uiso 1 1 calc R U . . .
C7 C 0.9858(6) 0.8197(3) 0.26585(12) 0.0692(9) Uani 1 1 d . . . . .
H7 H 1.114842 0.827737 0.294588 0.083 Uiso 1 1 calc R U . . .
C8 C 0.9573(5) 0.8912(2) 0.21972(11) 0.0553(7) Uani 1 1 d . . . . .
C9 C 0.7602(5) 0.87830(19) 0.17502(10) 0.0467(6) Uani 1 1 d . . . . .
C10 C 0.7519(5) 0.94977(18) 0.12832(10) 0.0475(6) Uani 1 1 d . . . . .
C11 C 0.9200(5) 1.0280(2) 0.12902(12) 0.0603(8) Uani 1 1 d . . . . .
H11 H 0.909809 1.074377 0.098529 0.072 Uiso 1 1 calc R U . . .
C12 C 1.1039(5) 1.0400(2) 0.17359(13) 0.0670(8) Uani 1 1 d . . . . .
H12 H 1.213934 1.094202 0.172928 0.080 Uiso 1 1 calc R U . . .
C13 C 1.1243(5) 0.9728(2) 0.21836(13) 0.0669(8) Uani 1 1 d . . . . .
H13 H 1.248927 0.980826 0.248167 0.080 Uiso 1 1 calc R U . . .
C14 C 0.0609(5) 0.7588(2) 0.05722(12) 0.0587(8) Uani 1 1 d . . . . .
H14A H -0.058106 0.813008 0.048398 0.070 Uiso 1 1 calc R U . . .
H14B H 0.105737 0.732155 0.020738 0.070 Uiso 1 1 calc R U . . .
C15 C 0.0269(3) 0.57690(10) 0.08952(8) 0.0523(7) Uani 1 1 d G . . . .
C16 C -0.0992(3) 0.50747(14) 0.12106(8) 0.0645(8) Uani 1 1 d G . . . .
H16 H -0.228789 0.529687 0.141016 0.077 Uiso 1 1 calc R U . . .
C17 C -0.0315(3) 0.40485(13) 0.12277(8) 0.0693(9) Uani 1 1 d G . . . .
H17 H -0.115874 0.358397 0.143870 0.083 Uiso 1 1 calc R U . . .
C18 C 0.1622(3) 0.37164(10) 0.09294(8) 0.0576(7) Uani 1 1 d G . . . .
C19 C 0.2883(3) 0.44107(13) 0.06141(8) 0.0664(8) Uani 1 1 d G . . . .
H19 H 0.417891 0.418850 0.041454 0.080 Uiso 1 1 calc R U . . .
C20 C 0.2206(3) 0.54369(12) 0.05970(8) 0.0683(9) Uani 1 1 d G . . . .
H20 H 0.304979 0.590141 0.038599 0.082 Uiso 1 1 calc R U . . .
C21 C 0.3982(6) 0.2290(2) 0.06555(16) 0.0870(11) Uani 1 1 d . . . . .
H21A H 0.367835 0.248875 0.025753 0.131 Uiso 1 1 calc R U . . .
H21B H 0.400601 0.155661 0.068273 0.131 Uiso 1 1 calc R U . . .
H21C H 0.553964 0.255842 0.081267 0.131 Uiso 1 1 calc R U . . .
N1 N 0.5869(4) 0.94620(17) 0.07778(10) 0.0534(6) Uani 1 1 d . . . . .
H1N H 0.626(5) 0.992(2) 0.0500(12) 0.064 Uiso 1 1 d . U . . .
N2 N -0.0567(4) 0.67858(19) 0.08617(12) 0.0669(8) Uani 1 1 d . . . . .
H2N H -0.146(6) 0.695(2) 0.1100(13) 0.080 Uiso 1 1 d . U . . .
O1 O 0.2854(4) 0.91282(14) 0.00951(8) 0.0698(6) Uani 1 1 d . . . . .
O2 O 0.2107(4) 0.26812(15) 0.09690(9) 0.0814(7) Uani 1 1 d . . . . .

loop_
_atom_site_aniso_label
_atom_site_aniso_U_11
_atom_site_aniso_U_22
_atom_site_aniso_U_33
_atom_site_aniso_U_23
_atom_site_aniso_U_13
_atom_site_aniso_U_12
C1 0.0572(17) 0.0464(15) 0.0472(16) 0.0019(12) 0.0025(13) 0.0084(13)
C2 0.0493(16) 0.0453(14) 0.0497(16) -0.0023(12) 0.0072(13) 0.0096(12)
C3 0.0550(17) 0.0496(15) 0.0541(17) 0.0002(13) 0.0147(14) 0.0042(13)
C4 0.0560(17) 0.0518(15) 0.0420(15) 0.0023(12) 0.0093(13) 0.0120(13)
C5 0.076(2) 0.0650(18) 0.0475(17) 0.0109(14) 0.0109(16) 0.0074(15)
C6 0.087(2) 0.085(2) 0.0475(18) 0.0170(16) 0.0031(18) 0.013(2)
C7 0.070(2) 0.092(2) 0.0436(17) 0.0007(16) -0.0023(15) 0.0159(19)
C8 0.0593(18) 0.0652(18) 0.0412(15) -0.0068(13) 0.0034(13) 0.0098(15)
C9 0.0526(16) 0.0484(14) 0.0395(14) -0.0050(11) 0.0069(12) 0.0133(13)
C10 0.0561(16) 0.0426(14) 0.0434(15) -0.0048(12) 0.0025(13) 0.0102(13)
C11 0.0699(19) 0.0506(16) 0.0595(18) -0.0016(13) 0.0012(16) 0.0008(15)
C12 0.066(2) 0.0631(19) 0.070(2) -0.0131(16) -0.0035(17) -0.0056(15)
C13 0.066(2) 0.076(2) 0.0564(19) -0.0146(16) -0.0051(15) 0.0050(17)
C14 0.0561(17) 0.0549(16) 0.0648(19) -0.0055(14) 0.0049(15) 0.0043(14)
C15 0.0469(15) 0.0538(16) 0.0562(16) -0.0124(13) 0.0053(13) -0.0004(13)
C16 0.0547(18) 0.071(2) 0.072(2) -0.0046(15) 0.0239(16) -0.0060(15)
C17 0.066(2) 0.071(2) 0.074(2) 0.0072(16) 0.0196(17) -0.0085(16)
C18 0.0640(19) 0.0542(17) 0.0527(17) -0.0042(13) -0.0041(14) 0.0000(15)
C19 0.070(2) 0.0594(18) 0.073(2) -0.0027(15) 0.0268(17) 0.0089(16)
C20 0.068(2) 0.0595(18) 0.083(2) 0.0009(15) 0.0360(17) 0.0042(15)
C21 0.096(3) 0.070(2) 0.091(3) -0.0152(18) -0.009(2) 0.023(2)
N1 0.0599(15) 0.0511(13) 0.0476(14) 0.0088(10) -0.0029(11) -0.0010(12)
N2 0.0574(17) 0.0598(15) 0.088(2) -0.0137(14) 0.0278(14) -0.0013(13)
O1 0.0776(14) 0.0708(13) 0.0571(12) 0.0157(10) -0.0136(11) -0.0045(11)
O2 0.1058(18) 0.0545(13) 0.0840(16) 0.0000(11) 0.0098(14) 0.0073(12)

loop_
_atom_type_symbol
_atom_type_description
_atom_type_scat_dispersion_real
_atom_type_scat_dispersion_imag
_atom_type_scat_source
C C 0.0033 0.0016 'International Tables Vol C Tables 4.2.6.8 and 6.1.1.4'
H H 0.0000 0.0000 'International Tables Vol C Tables 4.2.6.8 and 6.1.1.4'
N N 0.0061 0.0033 'International Tables Vol C Tables 4.2.6.8 and 6.1.1.4'
O O 0.0106 0.0060 'International Tables Vol C Tables 4.2.6.8 and 6.1.1.4'

loop_
_geom_angle_atom_site_label_1
_geom_angle_atom_site_label_2
_geom_angle_atom_site_label_3
_geom_angle
_geom_angle_site_symmetry_1
_geom_angle_site_symmetry_3
_geom_angle_publ_flag
O1 C1 N1 117.7(2) . . ?
O1 C1 C2 118.1(2) . . ?
N1 C1 C2 124.2(2) . . ?
C3 C2 C1 126.2(2) . . ?
C3 C2 C14 121.1(2) . . ?
C1 C2 C14 112.7(2) . . ?
C2 C3 C4 134.3(3) . . ?
C2 C3 H3 112.9 . . ?
C4 C3 H3 112.9 . . ?
C5 C4 C9 118.9(3) . . ?
C5 C4 C3 114.6(2) . . ?
C9 C4 C3 126.4(2) . . ?
C4 C5 C6 122.8(3) . . ?
C4 C5 H5 118.6 . . ?
C6 C5 H5 118.6 . . ?
C7 C6 C5 119.5(3) . . ?
C7 C6 H6 120.2 . . ?
C5 C6 H6 120.2 . . ?
C6 C7 C8 121.5(3) . . ?
C6 C7 H7 119.3 . . ?
C8 C7 H7 119.3 . . ?
C13 C8 C7 119.4(3) . . ?
C13 C8 C9 121.2(3) . . ?
C7 C8 C9 119.4(3) . . ?
C10 C9 C8 116.1(2) . . ?
C10 C9 C4 126.0(2) . . ?
C8 C9 C4 117.8(2) . . ?
C11 C10 N1 114.1(2) . . ?
C11 C10 C9 120.3(2) . . ?
N1 C10 C9 125.6(2) . . ?
C10 C11 C12 122.1(3) . . ?
C10 C11 H11 119.0 . . ?
C12 C11 H11 119.0 . . ?
C13 C12 C11 120.1(3) . . ?
C13 C12 H12 119.9 . . ?
C11 C12 H12 119.9 . . ?
C12 C13 C8 120.1(3) . . ?
C12 C13 H13 119.9 . . ?
C8 C13 H13 119.9 . . ?
N2 C14 C2 116.6(2) . . ?
N2 C14 H14A 108.1 . . ?
C2 C14 H14A 108.1 . . ?
N2 C14 H14B 108.1 . . ?
C2 C14 H14B 108.1 . . ?
H14A C14 H14B 107.3 . . ?
C16 C15 C20 120.0 . . ?
C16 C15 N2 118.10(15) . . ?
C20 C15 N2 121.79(15) . . ?
C15 C16 C17 120.0 . . ?
C15 C16 H16 120.0 . . ?
C17 C16 H16 120.0 . . ?
C16 C17 C18 120.0 . . ?
C16 C17 H17 120.0 . . ?
C18 C17 H17 120.0 . . ?
O2 C18 C19 124.94(16) . . ?
O2 C18 C17 115.05(16) . . ?
C19 C18 C17 120.0 . . ?
C18 C19 C20 120.0 . . ?
C18 C19 H19 120.0 . . ?
C20 C19 H19 120.0 . . ?
C19 C20 C15 120.0 . . ?
C19 C20 H20 120.0 . . ?
C15 C20 H20 120.0 . . ?
O2 C21 H21A 109.5 . . ?
O2 C21 H21B 109.5 . . ?
H21A C21 H21B 109.5 . . ?
O2 C21 H21C 109.5 . . ?
H21A C21 H21C 109.5 . . ?
H21B C21 H21C 109.5 . . ?
C1 N1 C10 137.0(2) . . ?
C1 N1 H1N 110.1(17) . . ?
C10 N1 H1N 112.9(17) . . ?
C15 N2 C14 124.1(2) . . ?
C15 N2 H2N 115(2) . . ?
C14 N2 H2N 118(2) . . ?
C18 O2 C21 117.7(2) . . ?

loop_
_geom_bond_atom_site_label_1
_geom_bond_atom_site_label_2
_geom_bond_distance
_geom_bond_site_symmetry_2
_geom_bond_publ_flag
C1 O1 1.243(3) . ?
C1 N1 1.349(3) . ?
C1 C2 1.462(4) . ?
C2 C3 1.332(3) . ?
C2 C14 1.521(3) . ?
C3 C4 1.453(4) . ?
C3 H3 0.9300 . ?
C4 C5 1.383(3) . ?
C4 C9 1.434(4) . ?
C5 C6 1.385(4) . ?
C5 H5 0.9300 . ?
C6 C7 1.349(4) . ?
C6 H6 0.9300 . ?
C7 C8 1.420(4) . ?
C7 H7 0.9300 . ?
C8 C13 1.406(4) . ?
C8 C9 1.433(3) . ?
C9 C10 1.429(3) . ?
C10 C11 1.374(4) . ?
C10 N1 1.412(3) . ?
C11 C12 1.382(4) . ?
C11 H11 0.9300 . ?
C12 C13 1.358(4) . ?
C12 H12 0.9300 . ?
C13 H13 0.9300 . ?
C14 N2 1.431(4) . ?
C14 H14A 0.9700 . ?
C14 H14B 0.9700 . ?
C15 C16 1.3900 . ?
C15 C20 1.3900 . ?
C15 N2 1.404(3) . ?
C16 C17 1.3900 . ?
C16 H16 0.9300 . ?
C17 C18 1.3900 . ?
C17 H17 0.9300 . ?
C18 O2 1.379(2) . ?
C18 C19 1.3900 . ?
C19 C20 1.3900 . ?
C19 H19 0.9300 . ?
C20 H20 0.9300 . ?
C21 O2 1.410(4) . ?
C21 H21A 0.9600 . ?
C21 H21B 0.9600 . ?
C21 H21C 0.9600 . ?
N1 H1N 0.92(3) . ?
N2 H2N 0.80(3) . ?

loop_
_geom_hbond_atom_site_label_D
_geom_hbond_atom_site_label_H
_geom_hbond_atom_site_label_A
_geom_hbond_distance_DH
_geom_hbond_distance_HA
_geom_hbond_distance_DA
_geom_hbond_angle_DHA
_geom_hbond_site_symmetry_A
_geom_hbond_publ_flag
C11 H11 O1 0.93 2.64 3.397(3) 139.1 3_675 yes
N1 H1N O1 0.92(3) 1.95(3) 2.876(3) 178(2) 3_675 yes

loop_
_geom_torsion_atom_site_label_1
_geom_torsion_atom_site_label_2
_geom_torsion_atom_site_label_3
_geom_torsion_atom_site_label_4
_geom_torsion
_geom_torsion_site_symmetry_1
_geom_torsion_site_symmetry_2
_geom_torsion_site_symmetry_3
_geom_torsion_site_symmetry_4
_geom_torsion_publ_flag
O1 C1 C2 C3 177.6(2) . . . . ?
N1 C1 C2 C3 -1.7(4) . . . . ?
O1 C1 C2 C14 -2.0(3) . . . . ?
N1 C1 C2 C14 178.7(2) . . . . ?
C1 C2 C3 C4 -1.6(5) . . . . ?
C14 C2 C3 C4 178.0(3) . . . . ?
C2 C3 C4 C5 -173.1(3) . . . . ?
C2 C3 C4 C9 5.5(5) . . . . ?
C9 C4 C5 C6 0.6(4) . . . . ?
C3 C4 C5 C6 179.3(3) . . . . ?
C4 C5 C6 C7 1.3(5) . . . . ?
C5 C6 C7 C8 -1.3(5) . . . . ?
C6 C7 C8 C13 180.0(3) . . . . ?
C6 C7 C8 C9 -0.7(4) . . . . ?
C13 C8 C9 C10 2.9(3) . . . . ?
C7 C8 C9 C10 -176.4(2) . . . . ?
C13 C8 C9 C4 -178.1(2) . . . . ?
C7 C8 C9 C4 2.5(3) . . . . ?
C5 C4 C9 C10 176.4(2) . . . . ?
C3 C4 C9 C10 -2.2(4) . . . . ?
C5 C4 C9 C8 -2.5(3) . . . . ?
C3 C4 C9 C8 179.0(2) . . . . ?
C8 C9 C10 C11 -2.7(3) . . . . ?
C4 C9 C10 C11 178.4(2) . . . . ?
C8 C9 C10 N1 174.5(2) . . . . ?
C4 C9 C10 N1 -4.4(4) . . . . ?
N1 C10 C11 C12 -176.5(2) . . . . ?
C9 C10 C11 C12 1.1(4) . . . . ?
C10 C11 C12 C13 0.6(4) . . . . ?
C11 C12 C13 C8 -0.4(4) . . . . ?
C7 C8 C13 C12 178.0(3) . . . . ?
C9 C8 C13 C12 -1.4(4) . . . . ?
C3 C2 C14 N2 3.5(4) . . . . ?
C1 C2 C14 N2 -176.8(2) . . . . ?
C20 C15 C16 C17 0.0 . . . . ?
N2 C15 C16 C17 176.3(2) . . . . ?
C15 C16 C17 C18 0.0 . . . . ?
C16 C17 C18 O2 -179.00(18) . . . . ?
C16 C17 C18 C19 0.0 . . . . ?
O2 C18 C19 C20 178.9(2) . . . . ?
C17 C18 C19 C20 0.0 . . . . ?
C18 C19 C20 C15 0.0 . . . . ?
C16 C15 C20 C19 0.0 . . . . ?
N2 C15 C20 C19 -176.2(2) . . . . ?
O1 C1 N1 C10 178.5(3) . . . . ?
C2 C1 N1 C10 -2.2(5) . . . . ?
C11 C10 N1 C1 -175.6(3) . . . . ?
C9 C10 N1 C1 7.0(5) . . . . ?
C16 C15 N2 C14 177.4(2) . . . . ?
C20 C15 N2 C14 -6.4(3) . . . . ?
C2 C14 N2 C15 -78.8(3) . . . . ?
C19 C18 O2 C21 -1.6(3) . . . . ?
C17 C18 O2 C21 177.3(2) . . . . ?
